data_7104808
loop_
_publ_author_name
'Bond, Andrew D.'
'Doyle, Emma L.'

_publ_section_title
;
 Hydrogen-bonded cubanes in the crystal structure of 2,6-di(Pri)aniline
 hydrochloride and their inorganic analogues [M2+(2,6-di(Pri)C6H5N2-)]4
 (M = Sn, Pb)
;
_journal_coden_ASTM CHCOFS
_journal_issue 18
_journal_name_full
;
 Chemical Communications (Cambridge, United Kingdom)
;
_journal_page_first 2324
_journal_page_last 2325
_journal_paper_doi 10.1039/b307400e
_journal_year 2003
_chemical_formula_moiety '4 (C12 H20 N +), 4 Cl -, (C4 H8 O)0.5'
_chemical_formula_sum 'C50 H84 Cl4 N4 O0.5'
_chemical_formula_weight 891.01
_chemical_melting_point 479
_chemical_name_common
;
2,6-di-isopropyl-aniline hydrochloride, thf solvate
;
_space_group_IT_number 2
_symmetry_cell_setting triclinic
_symmetry_space_group_name_Hall '-P 1'
_symmetry_space_group_name_H-M 'P -1'
_atom_sites_solution_hydrogens difmap
_atom_sites_solution_primary direct
_atom_sites_solution_secondary difmap
_audit_creation_method 'SHELXL-97 plus manual editing'
_cell_angle_alpha 81.907(2)
_cell_angle_beta 80.031(2)
_cell_angle_gamma 69.019(2)
_cell_formula_units_Z 2
_cell_length_a 11.5989(4)
_cell_length_b 14.6215(5)
_cell_length_c 17.3570(6)
_cell_measurement_reflns_used 18412
_cell_measurement_temperature 180(2)
_cell_measurement_theta_max 27.48
_cell_measurement_theta_min 1.00
_cell_volume 2697.01(16)
_computing_cell_refinement 'HKL Scalepack (Otwinowski & Minor 1997)'
_computing_data_collection 'Collect (Nonius B.V. 1998)'
_computing_data_reduction
;
HKL Denzo and Scalepack (Otwinowski & Minor 1997)
;
_computing_publication_material 'SHELXTL v6.12 (Bruker AXS, 2001)'
_computing_structure_refinement 'SHELXTL v6.12 (Bruker AXS, 2001)'
_computing_structure_solution 'SIR-92 (Altomare et al. 1994)'
_diffrn_ambient_temperature 180(2)
_diffrn_measured_fraction_theta_full 0.988
_diffrn_measured_fraction_theta_max 0.988
_diffrn_measurement_device_type 'Nonius KappaCCD'
_diffrn_measurement_method 'Thin slice \w and \f scans'
_diffrn_radiation_monochromator graphite
_diffrn_radiation_source 'fine-focus sealed tube'
_diffrn_radiation_type MoK\a
_diffrn_radiation_wavelength 0.7107
_diffrn_reflns_av_R_equivalents 0.0387
_diffrn_reflns_av_sigmaI/netI 0.0515
_diffrn_reflns_limit_h_max 15
_diffrn_reflns_limit_h_min -15
_diffrn_reflns_limit_k_max 19
_diffrn_reflns_limit_k_min -18
_diffrn_reflns_limit_l_max 22
_diffrn_reflns_limit_l_min -22
_diffrn_reflns_number 28837
_diffrn_reflns_theta_full 27.53
_diffrn_reflns_theta_max 27.53
_diffrn_reflns_theta_min 3.56
_diffrn_standards_number 0
_exptl_absorpt_coefficient_mu 0.255
_exptl_absorpt_correction_T_max 0.937
_exptl_absorpt_correction_T_min 0.889
_exptl_absorpt_correction_type multi-scan
_exptl_absorpt_process_details 'Sortav Blessing (1995)'
_exptl_crystal_colour colourless
_exptl_crystal_density_diffrn 1.097
_exptl_crystal_density_method 'not measured'
_exptl_crystal_description block
_exptl_crystal_F_000 968
_exptl_crystal_size_max 0.35
_exptl_crystal_size_mid 0.25
_exptl_crystal_size_min 0.18
_refine_diff_density_max 0.424
_refine_diff_density_min -0.456
_refine_diff_density_rms 0.067
_refine_ls_extinction_method none
_refine_ls_goodness_of_fit_ref 1.034
_refine_ls_hydrogen_treatment mixed
_refine_ls_matrix_type full
_refine_ls_number_parameters 570
_refine_ls_number_reflns 12290
_refine_ls_number_restraints 12
_refine_ls_restrained_S_all 1.034
_refine_ls_R_factor_all 0.0831
_refine_ls_R_factor_gt 0.0505
_refine_ls_shift/su_max 0.001
_refine_ls_shift/su_mean 0.000
_refine_ls_structure_factor_coef Fsqd
_refine_ls_weighting_details 'calc w=1/[\s^2^(Fo^2^)+(0.0520P)^2^+1.1023P] where P=(Fo^2^+2Fc^2^)/3'
_refine_ls_weighting_scheme calc
_refine_ls_wR_factor_gt 0.1172
_refine_ls_wR_factor_ref 0.1359
_reflns_number_gt 8630
_reflns_number_total 12290
_reflns_threshold_expression I>2\s(I)
_cod_data_source_file b307400e.txt
_cod_data_source_block dw0202
_cod_original_sg_symbol_H-M P-1
_cod_original_formula_sum 'C50 H84 Cl4 N4 O0.50'
_cod_database_code 7104808

loop_
_symmetry_equiv_pos_as_xyz
'x, y, z'
'-x, -y, -z'

loop_
_atom_site_label
_atom_site_type_symbol
_atom_site_fract_x
_atom_site_fract_y
_atom_site_fract_z
_atom_site_U_iso_or_equiv
_atom_site_adp_type
_atom_site_occupancy
_atom_site_symmetry_multiplicity
_atom_site_calc_flag
_atom_site_refinement_flags
_atom_site_disorder_assembly
_atom_site_disorder_group
Cl1 Cl 0.13433(5) 0.24629(4) 0.11419(3) 0.04146(13) Uani 1 1 d . . .
Cl2 Cl 0.34645(5) 0.30434(4) 0.28378(3) 0.04235(13) Uani 1 1 d . . .
Cl3 Cl -0.06641(5) 0.38080(4) 0.34597(3) 0.04116(13) Uani 1 1 d . . .
Cl4 Cl 0.17578(5) 0.07590(4) 0.34273(3) 0.04474(14) Uani 1 1 d . . .
N1A N 0.10341(17) 0.42956(12) 0.20139(10) 0.0367(4) Uani 1 1 d D . .
H1AA H 0.105(2) 0.3838(13) 0.1703(11) 0.046(6) Uiso 1 1 d D . .
H1AB H 0.1778(14) 0.4135(17) 0.2195(13) 0.054(7) Uiso 1 1 d D . .
H1AC H 0.0469(18) 0.4217(18) 0.2434(10) 0.054(7) Uiso 1 1 d D . .
C1A C 0.0598(2) 0.52921(14) 0.16187(11) 0.0389(5) Uani 1 1 d . . .
C2A C -0.0567(2) 0.56128(15) 0.13539(12) 0.0435(5) Uani 1 1 d . . .
C3A C -0.0952(3) 0.65541(17) 0.09685(13) 0.0547(6) Uani 1 1 d . . .
H3AA H -0.1734 0.6795 0.0775 0.066 Uiso 1 1 calc R . .
C4A C -0.0237(3) 0.71368(18) 0.08624(15) 0.0655(7) Uani 1 1 d . . .
H4AA H -0.0524 0.7775 0.0597 0.079 Uiso 1 1 calc R . .
C5A C 0.0900(3) 0.68047(17) 0.11384(15) 0.0622(7) Uani 1 1 d . . .
H5AA H 0.1388 0.7220 0.1062 0.075 Uiso 1 1 calc R . .
C6A C 0.1347(2) 0.58721(16) 0.15268(14) 0.0505(6) Uani 1 1 d . . .
C7A C -0.1409(2) 0.50073(16) 0.14518(13) 0.0478(5) Uani 1 1 d . . .
H7AA H -0.1037 0.4395 0.1793 0.057 Uiso 1 1 calc R . .
C8A C -0.2706(3) 0.5554(2) 0.18556(16) 0.0653(7) Uani 1 1 d . . .
H8AA H -0.2638 0.5738 0.2363 0.098 Uiso 1 1 calc R . .
H8AB H -0.3211 0.5128 0.1938 0.098 Uiso 1 1 calc R . .
H8AC H -0.3101 0.6149 0.1525 0.098 Uiso 1 1 calc R . .
C9A C -0.1490(3) 0.4703(2) 0.06589(16) 0.0705(8) Uani 1 1 d . . .
H9AA H -0.0650 0.4351 0.0408 0.106 Uiso 1 1 calc R . .
H9AB H -0.1882 0.5290 0.0320 0.106 Uiso 1 1 calc R . .
H9AC H -0.1989 0.4272 0.0741 0.106 Uiso 1 1 calc R . .
C10A C 0.2614(3) 0.55268(19) 0.18157(18) 0.0662(7) Uani 1 1 d . . .
H10A H 0.2652 0.4952 0.2211 0.079 Uiso 1 1 calc R . .
C11A C 0.3632(4) 0.5176(4) 0.1162(3) 0.154(2) Uani 1 1 d . . .
H11G H 0.3493 0.4667 0.0916 0.231 Uiso 1 1 calc R . .
H11H H 0.4433 0.4901 0.1368 0.231 Uiso 1 1 calc R . .
H11I H 0.3640 0.5728 0.0771 0.231 Uiso 1 1 calc R . .
C12A C 0.2822(4) 0.6297(3) 0.2220(3) 0.1138(14) Uani 1 1 d . . .
H12G H 0.3646 0.6030 0.2395 0.171 Uiso 1 1 calc R . .
H12H H 0.2181 0.6481 0.2675 0.171 Uiso 1 1 calc R . .
H12I H 0.2772 0.6879 0.1852 0.171 Uiso 1 1 calc R . .
N1B N 0.36359(16) 0.12519(13) 0.20098(10) 0.0376(4) Uani 1 1 d D . .
H1BA H 0.380(2) 0.1725(13) 0.2215(13) 0.049(6) Uiso 1 1 d D . .
H1BB H 0.2990(17) 0.1621(16) 0.1734(13) 0.057(7) Uiso 1 1 d D . .
H1BC H 0.328(2) 0.0913(17) 0.2399(11) 0.062(8) Uiso 1 1 d D . .
C1B C 0.47219(18) 0.06518(15) 0.15073(12) 0.0401(5) Uani 1 1 d . . .
C2B C 0.5287(2) 0.11356(18) 0.08987(13) 0.0468(5) Uani 1 1 d . . .
C3B C 0.6255(2) 0.0548(2) 0.03883(15) 0.0623(7) Uani 1 1 d . . .
H3BA H 0.6649 0.0852 -0.0043 0.075 Uiso 1 1 calc R . .
C4B C 0.6644(2) -0.0460(2) 0.04997(18) 0.0697(8) Uani 1 1 d . . .
H4BA H 0.7284 -0.0846 0.0138 0.084 Uiso 1 1 calc R . .
C5B C 0.6110(2) -0.0910(2) 0.11316(17) 0.0612(7) Uani 1 1 d . . .
H5BA H 0.6414 -0.1607 0.1213 0.073 Uiso 1 1 calc R . .
C6B C 0.5130(2) -0.03733(16) 0.16603(14) 0.0471(5) Uani 1 1 d . . .
C7B C 0.4940(2) 0.22464(18) 0.07849(14) 0.0510(6) Uani 1 1 d . . .
H7BA H 0.4230 0.2530 0.1199 0.061 Uiso 1 1 calc R . .
C8B C 0.4502(3) 0.2675(2) -0.00091(16) 0.0770(8) Uani 1 1 d . . .
H8BA H 0.3805 0.2475 -0.0071 0.115 Uiso 1 1 calc R . .
H8BB H 0.5189 0.2431 -0.0428 0.115 Uiso 1 1 calc R . .
H8BC H 0.4232 0.3394 -0.0038 0.115 Uiso 1 1 calc R . .
C9B C 0.6021(3) 0.2547(2) 0.0910(2) 0.0806(9) Uani 1 1 d . . .
H9BA H 0.6276 0.2269 0.1427 0.121 Uiso 1 1 calc R . .
H9BB H 0.5757 0.3266 0.0883 0.121 Uiso 1 1 calc R . .
H9BC H 0.6725 0.2301 0.0501 0.121 Uiso 1 1 calc R . .
C10B C 0.4544(2) -0.08927(17) 0.23394(15) 0.0583(7) Uani 1 1 d . . .
H10B H 0.4163 -0.0420 0.2753 0.070 Uiso 1 1 calc R . .
C11B C 0.5483(4) -0.1808(2) 0.2713(2) 0.1157(15) Uani 1 1 d . . .
H11D H 0.6143 -0.1629 0.2867 0.174 Uiso 1 1 calc R . .
H11E H 0.5849 -0.2304 0.2332 0.174 Uiso 1 1 calc R . .
H11F H 0.5056 -0.2075 0.3178 0.174 Uiso 1 1 calc R . .
C12B C 0.3494(3) -0.1124(3) 0.2095(2) 0.0917(11) Uani 1 1 d . . .
H12D H 0.2907 -0.0521 0.1869 0.138 Uiso 1 1 calc R . .
H12E H 0.3059 -0.1393 0.2555 0.138 Uiso 1 1 calc R . .
H12F H 0.3835 -0.1607 0.1703 0.138 Uiso 1 1 calc R . .
N1C N 0.16275(17) 0.26106(13) 0.43151(10) 0.0376(4) Uani 1 1 d D . .
H1CA H 0.2276(15) 0.2773(16) 0.4035(11) 0.045(6) Uiso 1 1 d D . .
H1CB H 0.181(2) 0.1968(10) 0.4242(14) 0.059(7) Uiso 1 1 d D . .
H1CC H 0.0915(16) 0.2960(16) 0.4091(14) 0.059(7) Uiso 1 1 d D . .
C1C C 0.14494(19) 0.27701(14) 0.51557(11) 0.0371(4) Uani 1 1 d . . .
C2C C 0.0790(2) 0.22649(15) 0.56776(12) 0.0427(5) Uani 1 1 d . . .
C3C C 0.0660(3) 0.24067(19) 0.64716(13) 0.0567(6) Uani 1 1 d . . .
H3CA H 0.0240 0.2057 0.6850 0.068 Uiso 1 1 calc R . .
C4C C 0.1128(3) 0.3043(2) 0.67161(14) 0.0627(7) Uani 1 1 d . . .
H4CA H 0.1028 0.3129 0.7259 0.075 Uiso 1 1 calc R . .
C5C C 0.1740(2) 0.35519(18) 0.61787(14) 0.0543(6) Uani 1 1 d . . .
H5CA H 0.2045 0.3997 0.6356 0.065 Uiso 1 1 calc R . .
C6C C 0.19236(19) 0.34328(15) 0.53780(12) 0.0417(5) Uani 1 1 d . . .
C7C C 0.0200(2) 0.15904(17) 0.54349(13) 0.0497(5) Uani 1 1 d . . .
H7CA H 0.0321 0.1629 0.4848 0.060 Uiso 1 1 calc R . .
C8C C -0.1192(3) 0.1926(3) 0.5707(3) 0.1098(14) Uani 1 1 d . . .
H8CA H -0.1547 0.1482 0.5541 0.165 Uiso 1 1 calc R . .
H8CB H -0.1587 0.2595 0.5475 0.165 Uiso 1 1 calc R . .
H8CC H -0.1341 0.1919 0.6281 0.165 Uiso 1 1 calc R . .
C9C C 0.0816(3) 0.0534(2) 0.5728(2) 0.0783(9) Uani 1 1 d . . .
H9CA H 0.1711 0.0328 0.5540 0.117 Uiso 1 1 calc R . .
H9CB H 0.0451 0.0118 0.5530 0.117 Uiso 1 1 calc R . .
H9CC H 0.0687 0.0470 0.6303 0.117 Uiso 1 1 calc R . .
C10C C 0.2564(2) 0.40263(17) 0.47890(14) 0.0499(6) Uani 1 1 d . . .
H10C H 0.3110 0.3582 0.4383 0.060 Uiso 1 1 calc R . .
C11C C 0.3392(3) 0.4426(2) 0.51443(19) 0.0776(9) Uani 1 1 d . . .
H11A H 0.4007 0.3881 0.5411 0.116 Uiso 1 1 calc R . .
H11B H 0.2874 0.4896 0.5524 0.116 Uiso 1 1 calc R . .
H11C H 0.3823 0.4757 0.4726 0.116 Uiso 1 1 calc R . .
C12C C 0.1607(3) 0.48760(19) 0.43710(17) 0.0647(7) Uani 1 1 d . . .
H12A H 0.1082 0.4620 0.4141 0.097 Uiso 1 1 calc R . .
H12B H 0.2041 0.5208 0.3955 0.097 Uiso 1 1 calc R . .
H12C H 0.1086 0.5345 0.4750 0.097 Uiso 1 1 calc R . .
N1D N -0.05321(15) 0.19368(13) 0.26141(10) 0.0351(4) Uani 1 1 d D . .
H1DA H -0.086(2) 0.2511(12) 0.2854(13) 0.056(7) Uiso 1 1 d D . .
H1DB H 0.0116(16) 0.1545(14) 0.2877(12) 0.049(6) Uiso 1 1 d D . .
H1DC H -0.019(2) 0.2082(17) 0.2118(8) 0.052(7) Uiso 1 1 d D . .
C1D C -0.14625(18) 0.14545(15) 0.26401(11) 0.0361(4) Uani 1 1 d . . .
C2D C -0.25571(19) 0.17477(17) 0.31607(13) 0.0437(5) Uani 1 1 d . . .
C3D C -0.3391(2) 0.1253(2) 0.31875(14) 0.0540(6) Uani 1 1 d . . .
H3DA H -0.4154 0.1440 0.3531 0.065 Uiso 1 1 calc R . .
C4D C -0.3125(2) 0.0499(2) 0.27231(14) 0.0588(7) Uani 1 1 d . . .
H4DA H -0.3700 0.0163 0.2755 0.071 Uiso 1 1 calc R . .
C5D C -0.2039(2) 0.02222(18) 0.22135(13) 0.0526(6) Uani 1 1 d . . .
H5DA H -0.1876 -0.0298 0.1894 0.063 Uiso 1 1 calc R . .
C6D C -0.1169(2) 0.06937(15) 0.21583(12) 0.0404(5) Uani 1 1 d . . .
C7D C -0.2888(2) 0.26011(19) 0.36589(15) 0.0553(6) Uani 1 1 d . . .
H7DA H -0.2093 0.2632 0.3783 0.066 Uiso 1 1 calc R . .
C8D C -0.3697(3) 0.2483(3) 0.44412(19) 0.0865(10) Uani 1 1 d . . .
H8DA H -0.3266 0.1866 0.4735 0.130 Uiso 1 1 calc R . .
H8DB H -0.4496 0.2471 0.4337 0.130 Uiso 1 1 calc R . .
H8DC H -0.3845 0.3036 0.4750 0.130 Uiso 1 1 calc R . .
C9D C -0.3518(3) 0.3548(2) 0.3191(2) 0.0840(10) Uani 1 1 d . . .
H9DA H -0.2984 0.3607 0.2697 0.126 Uiso 1 1 calc R . .
H9DB H -0.3661 0.4105 0.3495 0.126 Uiso 1 1 calc R . .
H9DC H -0.4317 0.3549 0.3079 0.126 Uiso 1 1 calc R . .
C10D C -0.0006(2) 0.04111(16) 0.15615(13) 0.0463(5) Uani 1 1 d . . .
H10D H 0.0625 0.0634 0.1729 0.056 Uiso 1 1 calc R . .
C11D C 0.0564(3) -0.06936(19) 0.14947(18) 0.0699(8) Uani 1 1 d . . .
H11J H 0.0758 -0.1031 0.2010 0.105 Uiso 1 1 calc R . .
H11K H 0.1330 -0.0837 0.1120 0.105 Uiso 1 1 calc R . .
H11L H -0.0030 -0.0923 0.1311 0.105 Uiso 1 1 calc R . .
C12D C -0.0314(3) 0.0943(2) 0.07589(14) 0.0630(7) Uani 1 1 d . . .
H12J H -0.0675 0.1653 0.0804 0.094 Uiso 1 1 calc R . .
H12K H -0.0913 0.0719 0.0576 0.094 Uiso 1 1 calc R . .
H12L H 0.0450 0.0798 0.0382 0.094 Uiso 1 1 calc R . .
O1S O 0.6002(4) -0.0932(3) 0.5324(3) 0.0789(7) Uiso 0.50 1 d P A -1
C1S C 0.5506(9) 0.0131(6) 0.5566(6) 0.0789(7) Uiso 0.50 1 d P A -1
H1SA H 0.5326 0.0143 0.6144 0.095 Uiso 0.50 1 calc PR A -1
H1SB H 0.6106 0.0476 0.5362 0.095 Uiso 0.50 1 calc PR A -1
C2S C 0.4417(7) 0.0549(5) 0.5217(4) 0.0789(7) Uiso 0.50 1 d P A -1
H2SA H 0.4287 0.1252 0.5060 0.095 Uiso 0.50 1 calc PR A -1
H2SB H 0.3701 0.0510 0.5608 0.095 Uiso 0.50 1 calc PR A -1
C3S C 0.4442(9) 0.0073(6) 0.4534(6) 0.0789(7) Uiso 0.50 1 d P A -1
H3SA H 0.4508 0.0502 0.4046 0.095 Uiso 0.50 1 calc PR A -1
H3SB H 0.3684 -0.0103 0.4570 0.095 Uiso 0.50 1 calc PR A -1
C4S C 0.5696(7) -0.0921(5) 0.4559(4) 0.0789(7) Uiso 0.50 1 d P A -1
H4SA H 0.5512 -0.1518 0.4503 0.095 Uiso 0.50 1 calc PR A -1
H4SB H 0.6375 -0.0863 0.4144 0.095 Uiso 0.50 1 calc PR A -1

loop_
_atom_site_aniso_label
_atom_site_aniso_U_11
_atom_site_aniso_U_22
_atom_site_aniso_U_33
_atom_site_aniso_U_23
_atom_site_aniso_U_13
_atom_site_aniso_U_12
Cl1 0.0441(3) 0.0377(3) 0.0413(3) -0.0049(2) -0.0076(2) -0.0109(2)
Cl2 0.0407(3) 0.0441(3) 0.0432(3) -0.0096(2) -0.0040(2) -0.0140(2)
Cl3 0.0417(3) 0.0399(3) 0.0432(3) -0.0094(2) -0.0054(2) -0.0136(2)
Cl4 0.0443(3) 0.0430(3) 0.0458(3) -0.0048(2) -0.0062(2) -0.0132(2)
N1A 0.0425(10) 0.0294(9) 0.0388(10) -0.0007(7) -0.0084(8) -0.0124(8)
C1A 0.0549(13) 0.0247(9) 0.0332(10) -0.0022(8) -0.0049(9) -0.0093(9)
C2A 0.0598(14) 0.0304(10) 0.0339(10) -0.0054(8) -0.0101(10) -0.0049(10)
C3A 0.0751(17) 0.0370(12) 0.0436(12) -0.0005(10) -0.0192(12) -0.0049(12)
C4A 0.101(2) 0.0323(12) 0.0534(15) 0.0087(10) -0.0167(15) -0.0133(14)
C5A 0.091(2) 0.0346(12) 0.0614(15) 0.0036(11) -0.0040(15) -0.0283(13)
C6A 0.0666(15) 0.0348(12) 0.0501(13) -0.0016(10) -0.0057(11) -0.0189(11)
C7A 0.0550(14) 0.0381(11) 0.0474(12) -0.0030(9) -0.0204(11) -0.0066(10)
C8A 0.0638(17) 0.0602(16) 0.0633(16) -0.0079(13) -0.0103(13) -0.0091(13)
C9A 0.0760(19) 0.0708(18) 0.0683(17) -0.0270(14) -0.0213(15) -0.0163(15)
C10A 0.0711(18) 0.0438(14) 0.091(2) 0.0082(13) -0.0150(16) -0.0318(13)
C11A 0.072(3) 0.211(6) 0.161(4) -0.097(4) -0.010(3) 0.001(3)
C12A 0.110(3) 0.110(3) 0.140(4) -0.038(3) -0.041(3) -0.040(2)
N1B 0.0356(9) 0.0329(9) 0.0402(10) -0.0095(8) -0.0038(8) -0.0051(8)
C1B 0.0307(10) 0.0445(12) 0.0421(11) -0.0185(9) -0.0065(9) -0.0029(9)
C2B 0.0362(11) 0.0592(14) 0.0452(12) -0.0165(11) -0.0036(10) -0.0128(10)
C3B 0.0448(14) 0.085(2) 0.0572(15) -0.0291(14) 0.0089(11) -0.0206(13)
C4B 0.0425(14) 0.079(2) 0.081(2) -0.0456(17) 0.0065(14) -0.0061(14)
C5B 0.0460(14) 0.0525(15) 0.0795(19) -0.0335(14) -0.0076(13) -0.0001(12)
C6B 0.0395(12) 0.0445(12) 0.0549(13) -0.0203(10) -0.0125(10) -0.0025(10)
C7B 0.0481(13) 0.0612(15) 0.0442(12) -0.0078(11) 0.0000(10) -0.0210(11)
C8B 0.087(2) 0.086(2) 0.0564(16) -0.0021(15) -0.0177(15) -0.0257(18)
C9B 0.078(2) 0.076(2) 0.102(2) 0.0022(17) -0.0276(18) -0.0396(17)
C10B 0.0705(17) 0.0356(12) 0.0604(15) -0.0136(11) -0.0123(13) -0.0029(12)
C11B 0.140(4) 0.0534(19) 0.108(3) 0.0027(18) -0.016(3) 0.018(2)
C12B 0.110(3) 0.109(3) 0.082(2) -0.0271(19) 0.0114(19) -0.072(2)
N1C 0.0449(11) 0.0384(10) 0.0306(9) -0.0057(7) -0.0041(8) -0.0150(9)
C1C 0.0397(11) 0.0347(10) 0.0319(10) -0.0081(8) -0.0092(8) -0.0028(9)
C2C 0.0506(13) 0.0383(11) 0.0349(10) -0.0018(9) -0.0089(9) -0.0088(10)
C3C 0.0727(17) 0.0570(15) 0.0356(12) -0.0034(10) -0.0026(11) -0.0186(13)
C4C 0.0831(19) 0.0633(16) 0.0364(12) -0.0167(12) -0.0091(13) -0.0134(14)
C5C 0.0614(15) 0.0521(14) 0.0487(13) -0.0219(11) -0.0129(12) -0.0097(12)
C6C 0.0374(11) 0.0372(11) 0.0457(12) -0.0143(9) -0.0082(9) -0.0019(9)
C7C 0.0640(15) 0.0532(14) 0.0359(11) 0.0020(10) -0.0065(10) -0.0271(12)
C8C 0.060(2) 0.107(3) 0.169(4) -0.039(3) -0.021(2) -0.024(2)
C9C 0.094(2) 0.0508(16) 0.099(2) 0.0017(15) -0.0384(19) -0.0269(15)
C10C 0.0424(12) 0.0514(13) 0.0592(14) -0.0271(11) 0.0036(10) -0.0164(11)
C11C 0.0578(16) 0.092(2) 0.098(2) -0.0538(18) 0.0053(15) -0.0340(16)
C12C 0.0686(17) 0.0500(15) 0.0773(18) -0.0033(13) -0.0012(14) -0.0270(13)
N1D 0.0324(9) 0.0366(9) 0.0391(10) -0.0090(8) -0.0035(8) -0.0136(8)
C1D 0.0360(10) 0.0416(11) 0.0375(10) -0.0006(8) -0.0115(8) -0.0194(9)
C2D 0.0358(11) 0.0524(13) 0.0463(12) -0.0024(10) -0.0120(9) -0.0171(10)
C3D 0.0422(13) 0.0751(17) 0.0541(14) -0.0006(12) -0.0112(11) -0.0310(12)
C4D 0.0642(16) 0.0821(18) 0.0535(14) 0.0036(13) -0.0198(13) -0.0512(15)
C5D 0.0736(17) 0.0601(15) 0.0431(12) -0.0025(11) -0.0158(12) -0.0427(13)
C6D 0.0529(13) 0.0430(12) 0.0332(10) -0.0001(8) -0.0112(9) -0.0245(10)
C7D 0.0331(11) 0.0648(16) 0.0703(16) -0.0230(13) 0.0017(11) -0.0170(11)
C8D 0.0614(18) 0.116(3) 0.088(2) -0.048(2) 0.0239(16) -0.0373(18)
C9D 0.0684(19) 0.0562(17) 0.132(3) -0.0165(18) -0.0267(19) -0.0174(15)
C10D 0.0606(14) 0.0444(12) 0.0424(12) -0.0113(9) -0.0045(10) -0.0264(11)
C11D 0.081(2) 0.0502(15) 0.0800(19) -0.0182(14) -0.0003(15) -0.0244(14)
C12D 0.0825(19) 0.0704(17) 0.0420(13) -0.0064(12) -0.0029(13) -0.0351(15)

loop_
_atom_type_symbol
_atom_type_description
_atom_type_scat_dispersion_real
_atom_type_scat_dispersion_imag
_atom_type_scat_source
C C 0.0033 0.0016 'International Tables Vol C Tables 4.2.6.8 and 6.1.1.4'
H H 0.0000 0.0000 'International Tables Vol C Tables 4.2.6.8 and 6.1.1.4'
Cl Cl 0.1484 0.1585 'International Tables Vol C Tables 4.2.6.8 and 6.1.1.4'
N N 0.0061 0.0033 'International Tables Vol C Tables 4.2.6.8 and 6.1.1.4'
O O 0.0106 0.0060 'International Tables Vol C Tables 4.2.6.8 and 6.1.1.4'

loop_
_geom_angle_atom_site_label_1
_geom_angle_atom_site_label_2
_geom_angle_atom_site_label_3
_geom_angle
_geom_angle_site_symmetry_1
_geom_angle_site_symmetry_3
_geom_angle_publ_flag
C1A N1A H1AA 111.2(14) . . ?
C1A N1A H1AB 114.1(15) . . ?
H1AA N1A H1AB 111(2) . . ?
C1A N1A H1AC 111.0(16) . . ?
H1AA N1A H1AC 102(2) . . ?
H1AB N1A H1AC 107(2) . . ?
C6A C1A C2A 123.10(19) . . ?
C6A C1A N1A 119.27(19) . . ?
C2A C1A N1A 117.63(18) . . ?
C3A C2A C1A 116.6(2) . . ?
C3A C2A C7A 118.9(2) . . ?
C1A C2A C7A 124.47(18) . . ?
C4A C3A C2A 121.7(2) . . ?
C4A C3A H3AA 119.1 . . ?
C2A C3A H3AA 119.1 . . ?
C3A C4A C5A 120.3(2) . . ?
C3A C4A H4AA 119.9 . . ?
C5A C4A H4AA 119.9 . . ?
C4A C5A C6A 121.2(2) . . ?
C4A C5A H5AA 119.4 . . ?
C6A C5A H5AA 119.4 . . ?
C5A C6A C1A 117.0(2) . . ?
C5A C6A C10A 119.7(2) . . ?
C1A C6A C10A 123.3(2) . . ?
C2A C7A C8A 111.53(19) . . ?
C2A C7A C9A 110.9(2) . . ?
C8A C7A C9A 110.5(2) . . ?
C2A C7A H7AA 107.9 . . ?
C8A C7A H7AA 107.9 . . ?
C9A C7A H7AA 107.9 . . ?
C7A C8A H8AA 109.5 . . ?
C7A C8A H8AB 109.5 . . ?
H8AA C8A H8AB 109.5 . . ?
C7A C8A H8AC 109.5 . . ?
H8AA C8A H8AC 109.5 . . ?
H8AB C8A H8AC 109.5 . . ?
C7A C9A H9AA 109.5 . . ?
C7A C9A H9AB 109.5 . . ?
H9AA C9A H9AB 109.5 . . ?
C7A C9A H9AC 109.5 . . ?
H9AA C9A H9AC 109.5 . . ?
H9AB C9A H9AC 109.5 . . ?
C11A C10A C12A 110.6(3) . . ?
C11A C10A C6A 110.7(3) . . ?
C12A C10A C6A 113.4(2) . . ?
C11A C10A H10A 107.3 . . ?
C12A C10A H10A 107.3 . . ?
C6A C10A H10A 107.3 . . ?
C10A C11A H11G 109.5 . . ?
C10A C11A H11H 109.5 . . ?
H11G C11A H11H 109.5 . . ?
C10A C11A H11I 109.5 . . ?
H11G C11A H11I 109.5 . . ?
H11H C11A H11I 109.5 . . ?
C10A C12A H12G 109.5 . . ?
C10A C12A H12H 109.5 . . ?
H12G C12A H12H 109.5 . . ?
C10A C12A H12I 109.5 . . ?
H12G C12A H12I 109.5 . . ?
H12H C12A H12I 109.5 . . ?
C1B N1B H1BA 112.1(15) . . ?
C1B N1B H1BB 112.6(15) . . ?
H1BA N1B H1BB 102(2) . . ?
C1B N1B H1BC 115.8(17) . . ?
H1BA N1B H1BC 110(2) . . ?
H1BB N1B H1BC 104(2) . . ?
C2B C1B C6B 123.36(19) . . ?
C2B C1B N1B 117.85(19) . . ?
C6B C1B N1B 118.8(2) . . ?
C1B C2B C3B 116.9(2) . . ?
C1B C2B C7B 123.48(19) . . ?
C3B C2B C7B 119.6(2) . . ?
C4B C3B C2B 121.3(3) . . ?
C4B C3B H3BA 119.3 . . ?
C2B C3B H3BA 119.3 . . ?
C5B C4B C3B 120.0(2) . . ?
C5B C4B H4BA 120.0 . . ?
C3B C4B H4BA 120.0 . . ?
C4B C5B C6B 121.9(3) . . ?
C4B C5B H5BA 119.0 . . ?
C6B C5B H5BA 119.0 . . ?
C5B C6B C1B 116.3(2) . . ?
C5B C6B C10B 120.5(2) . . ?
C1B C6B C10B 123.16(19) . . ?
C2B C7B C8B 112.6(2) . . ?
C2B C7B C9B 110.5(2) . . ?
C8B C7B C9B 111.3(2) . . ?
C2B C7B H7BA 107.4 . . ?
C8B C7B H7BA 107.4 . . ?
C9B C7B H7BA 107.4 . . ?
C7B C8B H8BA 109.5 . . ?
C7B C8B H8BB 109.5 . . ?
H8BA C8B H8BB 109.5 . . ?
C7B C8B H8BC 109.5 . . ?
H8BA C8B H8BC 109.5 . . ?
H8BB C8B H8BC 109.5 . . ?
C7B C9B H9BA 109.5 . . ?
C7B C9B H9BB 109.5 . . ?
H9BA C9B H9BB 109.5 . . ?
C7B C9B H9BC 109.5 . . ?
H9BA C9B H9BC 109.5 . . ?
H9BB C9B H9BC 109.5 . . ?
C6B C10B C12B 110.2(2) . . ?
C6B C10B C11B 113.6(3) . . ?
C12B C10B C11B 111.8(3) . . ?
C6B C10B H10B 106.9 . . ?
C12B C10B H10B 106.9 . . ?
C11B C10B H10B 106.9 . . ?
C10B C11B H11D 109.5 . . ?
C10B C11B H11E 109.5 . . ?
H11D C11B H11E 109.5 . . ?
C10B C11B H11F 109.5 . . ?
H11D C11B H11F 109.5 . . ?
H11E C11B H11F 109.5 . . ?
C10B C12B H12D 109.5 . . ?
C10B C12B H12E 109.5 . . ?
H12D C12B H12E 109.5 . . ?
C10B C12B H12F 109.5 . . ?
H12D C12B H12F 109.5 . . ?
H12E C12B H12F 109.5 . . ?
C1C N1C H1CA 113.0(14) . . ?
C1C N1C H1CB 111.9(16) . . ?
H1CA N1C H1CB 105(2) . . ?
C1C N1C H1CC 110.9(16) . . ?
H1CA N1C H1CC 109(2) . . ?
H1CB N1C H1CC 107(2) . . ?
C2C C1C C6C 123.82(18) . . ?
C2C C1C N1C 117.61(17) . . ?
C6C C1C N1C 118.55(19) . . ?
C1C C2C C3C 116.7(2) . . ?
C1C C2C C7C 124.19(18) . . ?
C3C C2C C7C 119.1(2) . . ?
C4C C3C C2C 121.3(2) . . ?
C4C C3C H3CA 119.4 . . ?
C2C C3C H3CA 119.4 . . ?
C5C C4C C3C 120.2(2) . . ?
C5C C4C H4CA 119.9 . . ?
C3C C4C H4CA 119.9 . . ?
C4C C5C C6C 121.6(2) . . ?
C4C C5C H5CA 119.2 . . ?
C6C C5C H5CA 119.2 . . ?
C5C C6C C1C 116.4(2) . . ?
C5C C6C C10C 120.9(2) . . ?
C1C C6C C10C 122.68(18) . . ?
C9C C7C C8C 110.6(3) . . ?
C9C C7C C2C 111.9(2) . . ?
C8C C7C C2C 111.3(2) . . ?
C9C C7C H7CA 107.6 . . ?
C8C C7C H7CA 107.6 . . ?
C2C C7C H7CA 107.6 . . ?
C7C C8C H8CA 109.5 . . ?
C7C C8C H8CB 109.5 . . ?
H8CA C8C H8CB 109.5 . . ?
C7C C8C H8CC 109.5 . . ?
H8CA C8C H8CC 109.5 . . ?
H8CB C8C H8CC 109.5 . . ?
C7C C9C H9CA 109.5 . . ?
C7C C9C H9CB 109.5 . . ?
H9CA C9C H9CB 109.5 . . ?
C7C C9C H9CC 109.5 . . ?
H9CA C9C H9CC 109.5 . . ?
H9CB C9C H9CC 109.5 . . ?
C6C C10C C12C 110.63(19) . . ?
C6C C10C C11C 114.0(2) . . ?
C12C C10C C11C 109.5(2) . . ?
C6C C10C H10C 107.5 . . ?
C12C C10C H10C 107.5 . . ?
C11C C10C H10C 107.5 . . ?
C10C C11C H11A 109.5 . . ?
C10C C11C H11B 109.5 . . ?
H11A C11C H11B 109.5 . . ?
C10C C11C H11C 109.5 . . ?
H11A C11C H11C 109.5 . . ?
H11B C11C H11C 109.5 . . ?
C10C C12C H12A 109.5 . . ?
C10C C12C H12B 109.5 . . ?
H12A C12C H12B 109.5 . . ?
C10C C12C H12C 109.5 . . ?
H12A C12C H12C 109.5 . . ?
H12B C12C H12C 109.5 . . ?
C1D N1D H1DA 112.1(15) . . ?
C1D N1D H1DB 110.9(15) . . ?
H1DA N1D H1DB 106(2) . . ?
C1D N1D H1DC 113.7(15) . . ?
H1DA N1D H1DC 107(2) . . ?
H1DB N1D H1DC 107(2) . . ?
C2D C1D C6D 123.18(18) . . ?
C2D C1D N1D 119.05(17) . . ?
C6D C1D N1D 117.72(18) . . ?
C1D C2D C3D 117.4(2) . . ?
C1D C2D C7D 122.69(19) . . ?
C3D C2D C7D 119.9(2) . . ?
C4D C3D C2D 120.7(2) . . ?
C4D C3D H3DA 119.6 . . ?
C2D C3D H3DA 119.6 . . ?
C3D C4D C5D 120.8(2) . . ?
C3D C4D H4DA 119.6 . . ?
C5D C4D H4DA 119.6 . . ?
C4D C5D C6D 121.0(2) . . ?
C4D C5D H5DA 119.5 . . ?
C6D C5D H5DA 119.5 . . ?
C1D C6D C5D 116.9(2) . . ?
C1D C6D C10D 122.99(18) . . ?
C5D C6D C10D 120.05(19) . . ?
C9D C7D C2D 109.4(2) . . ?
C9D C7D C8D 111.0(2) . . ?
C2D C7D C8D 113.0(2) . . ?
C9D C7D H7DA 107.7 . . ?
C2D C7D H7DA 107.7 . . ?
C8D C7D H7DA 107.7 . . ?
C7D C8D H8DA 109.5 . . ?
C7D C8D H8DB 109.5 . . ?
H8DA C8D H8DB 109.5 . . ?
C7D C8D H8DC 109.5 . . ?
H8DA C8D H8DC 109.5 . . ?
H8DB C8D H8DC 109.5 . . ?
C7D C9D H9DA 109.5 . . ?
C7D C9D H9DB 109.5 . . ?
H9DA C9D H9DB 109.5 . . ?
C7D C9D H9DC 109.5 . . ?
H9DA C9D H9DC 109.5 . . ?
H9DB C9D H9DC 109.5 . . ?
C6D C10D C11D 112.9(2) . . ?
C6D C10D C12D 109.5(2) . . ?
C11D C10D C12D 109.8(2) . . ?
C6D C10D H10D 108.2 . . ?
C11D C10D H10D 108.2 . . ?
C12D C10D H10D 108.2 . . ?
C10D C11D H11J 109.5 . . ?
C10D C11D H11K 109.5 . . ?
H11J C11D H11K 109.5 . . ?
C10D C11D H11L 109.5 . . ?
H11J C11D H11L 109.5 . . ?
H11K C11D H11L 109.5 . . ?
C10D C12D H12J 109.5 . . ?
C10D C12D H12K 109.5 . . ?
H12J C12D H12K 109.5 . . ?
C10D C12D H12L 109.5 . . ?
H12J C12D H12L 109.5 . . ?
H12K C12D H12L 109.5 . . ?
C4S O1S C1S 108.9(6) . . ?
C2S C1S O1S 102.5(6) . . ?
C2S C1S H1SA 111.3 . . ?
O1S C1S H1SA 111.3 . . ?
C2S C1S H1SB 111.3 . . ?
O1S C1S H1SB 111.3 . . ?
H1SA C1S H1SB 109.2 . . ?
C1S C2S C3S 113.1(8) . . ?
C1S C2S H2SA 109.0 . . ?
C3S C2S H2SA 109.0 . . ?
C1S C2S H2SB 109.0 . . ?
C3S C2S H2SB 109.0 . . ?
H2SA C2S H2SB 107.8 . . ?
C2S C3S C4S 103.7(7) . . ?
C2S C3S H3SA 111.0 . . ?
C4S C3S H3SA 111.0 . . ?
C2S C3S H3SB 111.0 . . ?
C4S C3S H3SB 111.0 . . ?
H3SA C3S H3SB 109.0 . . ?
O1S C4S C3S 101.5(5) . . ?
O1S C4S H4SA 111.5 . . ?
C3S C4S H4SA 111.5 . . ?
O1S C4S H4SB 111.5 . . ?
C3S C4S H4SB 111.5 . . ?
H4SA C4S H4SB 109.3 . . ?

loop_
_geom_bond_atom_site_label_1
_geom_bond_atom_site_label_2
_geom_bond_distance
_geom_bond_site_symmetry_2
_geom_bond_publ_flag
N1A C1A 1.470(2) . ?
N1A H1AA 0.910(11) . ?
N1A H1AB 0.909(11) . ?
N1A H1AC 0.917(11) . ?
C1A C6A 1.393(3) . ?
C1A C2A 1.399(3) . ?
C2A C3A 1.395(3) . ?
C2A C7A 1.512(3) . ?
C3A C4A 1.362(4) . ?
C3A H3AA 0.9500 . ?
C4A C5A 1.378(4) . ?
C4A H4AA 0.9500 . ?
C5A C6A 1.392(3) . ?
C5A H5AA 0.9500 . ?
C6A C10A 1.523(4) . ?
C7A C8A 1.524(3) . ?
C7A C9A 1.532(3) . ?
C7A H7AA 1.0000 . ?
C8A H8AA 0.9800 . ?
C8A H8AB 0.9800 . ?
C8A H8AC 0.9800 . ?
C9A H9AA 0.9800 . ?
C9A H9AB 0.9800 . ?
C9A H9AC 0.9800 . ?
C10A C11A 1.487(5) . ?
C10A C12A 1.514(4) . ?
C10A H10A 1.0000 . ?
C11A H11G 0.9800 . ?
C11A H11H 0.9800 . ?
C11A H11I 0.9800 . ?
C12A H12G 0.9800 . ?
C12A H12H 0.9800 . ?
C12A H12I 0.9800 . ?
N1B C1B 1.470(2) . ?
N1B H1BA 0.910(11) . ?
N1B H1BB 0.919(11) . ?
N1B H1BC 0.910(11) . ?
C1B C2B 1.388(3) . ?
C1B C6B 1.402(3) . ?
C2B C3B 1.401(3) . ?
C2B C7B 1.519(3) . ?
C3B C4B 1.374(4) . ?
C3B H3BA 0.9500 . ?
C4B C5B 1.368(4) . ?
C4B H4BA 0.9500 . ?
C5B C6B 1.398(3) . ?
C5B H5BA 0.9500 . ?
C6B C10B 1.506(4) . ?
C7B C8B 1.524(3) . ?
C7B C9B 1.526(4) . ?
C7B H7BA 1.0000 . ?
C8B H8BA 0.9800 . ?
C8B H8BB 0.9800 . ?
C8B H8BC 0.9800 . ?
C9B H9BA 0.9800 . ?
C9B H9BB 0.9800 . ?
C9B H9BC 0.9800 . ?
C10B C12B 1.514(4) . ?
C10B C11B 1.534(4) . ?
C10B H10B 1.0000 . ?
C11B H11D 0.9800 . ?
C11B H11E 0.9800 . ?
C11B H11F 0.9800 . ?
C12B H12D 0.9800 . ?
C12B H12E 0.9800 . ?
C12B H12F 0.9800 . ?
N1C C1C 1.478(2) . ?
N1C H1CA 0.909(11) . ?
N1C H1CB 0.909(11) . ?
N1C H1CC 0.921(11) . ?
C1C C2C 1.388(3) . ?
C1C C6C 1.397(3) . ?
C2C C3C 1.397(3) . ?
C2C C7C 1.523(3) . ?
C3C C4C 1.376(4) . ?
C3C H3CA 0.9500 . ?
C4C C5C 1.372(4) . ?
C4C H4CA 0.9500 . ?
C5C C6C 1.395(3) . ?
C5C H5CA 0.9500 . ?
C6C C10C 1.516(3) . ?
C7C C9C 1.506(4) . ?
C7C C8C 1.517(4) . ?
C7C H7CA 1.0000 . ?
C8C H8CA 0.9800 . ?
C8C H8CB 0.9800 . ?
C8C H8CC 0.9800 . ?
C9C H9CA 0.9800 . ?
C9C H9CB 0.9800 . ?
C9C H9CC 0.9800 . ?
C10C C12C 1.529(4) . ?
C10C C11C 1.534(3) . ?
C10C H10C 1.0000 . ?
C11C H11A 0.9800 . ?
C11C H11B 0.9800 . ?
C11C H11C 0.9800 . ?
C12C H12A 0.9800 . ?
C12C H12B 0.9800 . ?
C12C H12C 0.9800 . ?
N1D C1D 1.478(2) . ?
N1D H1DA 0.916(11) . ?
N1D H1DB 0.916(11) . ?
N1D H1DC 0.912(11) . ?
C1D C2D 1.391(3) . ?
C1D C6D 1.395(3) . ?
C2D C3D 1.392(3) . ?
C2D C7D 1.516(3) . ?
C3D C4D 1.372(4) . ?
C3D H3DA 0.9500 . ?
C4D C5D 1.373(4) . ?
C4D H4DA 0.9500 . ?
C5D C6D 1.395(3) . ?
C5D H5DA 0.9500 . ?
C6D C10D 1.517(3) . ?
C7D C9D 1.508(4) . ?
C7D C8D 1.537(4) . ?
C7D H7DA 1.0000 . ?
C8D H8DA 0.9800 . ?
C8D H8DB 0.9800 . ?
C8D H8DC 0.9800 . ?
C9D H9DA 0.9800 . ?
C9D H9DB 0.9800 . ?
C9D H9DC 0.9800 . ?
C10D C11D 1.523(3) . ?
C10D C12D 1.530(3) . ?
C10D H10D 1.0000 . ?
C11D H11J 0.9800 . ?
C11D H11K 0.9800 . ?
C11D H11L 0.9800 . ?
C12D H12J 0.9800 . ?
C12D H12K 0.9800 . ?
C12D H12L 0.9800 . ?
O1S C4S 1.428(8) . ?
O1S C1S 1.544(9) . ?
C1S C2S 1.394(12) . ?
C1S H1SA 0.9900 . ?
C1S H1SB 0.9900 . ?
C2S C3S 1.447(10) . ?
C2S H2SA 0.9900 . ?
C2S H2SB 0.9900 . ?
C3S C4S 1.649(12) . ?
C3S H3SA 0.9900 . ?
C3S H3SB 0.9900 . ?
C4S H4SA 0.9900 . ?
C4S H4SB 0.9900 . ?

loop_
_geom_hbond_atom_site_label_D
_geom_hbond_atom_site_label_H
_geom_hbond_atom_site_label_A
_geom_hbond_distance_DH
_geom_hbond_distance_HA
_geom_hbond_distance_DA
_geom_hbond_angle_DHA
_geom_hbond_site_symmetry_A
N1A H1AA Cl1 0.910(11) 2.248(12) 3.1411(17) 166.8(19) .
N1A H1AB Cl2 0.909(11) 2.374(15) 3.2104(18) 153(2) .
N1A H1AC Cl3 0.917(11) 2.169(12) 3.0783(19) 171(2) .
N1B H1BB Cl1 0.919(11) 2.204(12) 3.1209(18) 176(2) .
N1B H1BA Cl2 0.910(11) 2.223(14) 3.0910(17) 159(2) .
N1B H1BC Cl4 0.910(11) 2.331(15) 3.176(2) 154(2) .
N1C H1CA Cl2 0.909(11) 2.354(15) 3.1831(19) 151.5(18) .
N1C H1CC Cl3 0.921(11) 2.187(12) 3.1043(19) 175(2) .
N1C H1CB Cl4 0.909(11) 2.438(16) 3.2447(17) 148(2) .
N1D H1DC Cl1 0.912(11) 2.400(14) 3.2518(19) 155.4(19) .
N1D H1DA Cl3 0.916(11) 2.388(15) 3.2273(16) 152(2) .
N1D H1DB Cl4 0.916(11) 2.148(12) 3.0579(18) 172(2) .

loop_
_geom_torsion_atom_site_label_1
_geom_torsion_atom_site_label_2
_geom_torsion_atom_site_label_3
_geom_torsion_atom_site_label_4
_geom_torsion
_geom_torsion_site_symmetry_1
_geom_torsion_site_symmetry_2
_geom_torsion_site_symmetry_3
_geom_torsion_site_symmetry_4
_geom_torsion_publ_flag
C6A C1A C2A C3A 1.3(3) . . . . ?
N1A C1A C2A C3A -178.91(18) . . . . ?
C6A C1A C2A C7A -179.3(2) . . . . ?
N1A C1A C2A C7A 0.5(3) . . . . ?
C1A C2A C3A C4A -0.7(3) . . . . ?
C7A C2A C3A C4A 179.9(2) . . . . ?
C2A C3A C4A C5A -0.1(4) . . . . ?
C3A C4A C5A C6A 0.2(4) . . . . ?
C4A C5A C6A C1A 0.3(4) . . . . ?
C4A C5A C6A C10A 179.4(2) . . . . ?
C2A C1A C6A C5A -1.2(3) . . . . ?
N1A C1A C6A C5A 179.1(2) . . . . ?
C2A C1A C6A C10A 179.9(2) . . . . ?
N1A C1A C6A C10A 0.1(3) . . . . ?
C3A C2A C7A C8A -55.0(3) . . . . ?
C1A C2A C7A C8A 125.6(2) . . . . ?
C3A C2A C7A C9A 68.7(3) . . . . ?
C1A C2A C7A C9A -110.7(2) . . . . ?
C5A C6A C10A C11A -80.4(4) . . . . ?
C1A C6A C10A C11A 98.6(4) . . . . ?
C5A C6A C10A C12A 44.6(4) . . . . ?
C1A C6A C10A C12A -136.4(3) . . . . ?
C6B C1B C2B C3B 4.6(3) . . . . ?
N1B C1B C2B C3B -174.91(18) . . . . ?
C6B C1B C2B C7B -173.02(19) . . . . ?
N1B C1B C2B C7B 7.4(3) . . . . ?
C1B C2B C3B C4B -1.6(3) . . . . ?
C7B C2B C3B C4B 176.1(2) . . . . ?
C2B C3B C4B C5B -1.9(4) . . . . ?
C3B C4B C5B C6B 2.8(4) . . . . ?
C4B C5B C6B C1B 0.1(3) . . . . ?
C4B C5B C6B C10B 178.6(2) . . . . ?
C2B C1B C6B C5B -3.9(3) . . . . ?
N1B C1B C6B C5B 175.68(18) . . . . ?
C2B C1B C6B C10B 177.6(2) . . . . ?
N1B C1B C6B C10B -2.8(3) . . . . ?
C1B C2B C7B C8B -121.1(2) . . . . ?
C3B C2B C7B C8B 61.3(3) . . . . ?
C1B C2B C7B C9B 113.7(3) . . . . ?
C3B C2B C7B C9B -63.9(3) . . . . ?
C5B C6B C10B C12B -88.5(3) . . . . ?
C1B C6B C10B C12B 90.0(3) . . . . ?
C5B C6B C10B C11B 37.9(3) . . . . ?
C1B C6B C10B C11B -143.6(3) . . . . ?
C6C C1C C2C C3C -3.2(3) . . . . ?
N1C C1C C2C C3C 178.40(19) . . . . ?
C6C C1C C2C C7C 176.0(2) . . . . ?
N1C C1C C2C C7C -2.4(3) . . . . ?
C1C C2C C3C C4C 2.1(3) . . . . ?
C7C C2C C3C C4C -177.1(2) . . . . ?
C2C C3C C4C C5C -0.1(4) . . . . ?
C3C C4C C5C C6C -1.1(4) . . . . ?
C4C C5C C6C C1C 0.1(3) . . . . ?
C4C C5C C6C C10C 178.0(2) . . . . ?
C2C C1C C6C C5C 2.1(3) . . . . ?
N1C C1C C6C C5C -179.53(18) . . . . ?
C2C C1C C6C C10C -175.7(2) . . . . ?
N1C C1C C6C C10C 2.7(3) . . . . ?
C1C C2C C7C C9C 113.7(3) . . . . ?
C3C C2C C7C C9C -67.1(3) . . . . ?
C1C C2C C7C C8C -122.0(3) . . . . ?
C3C C2C C7C C8C 57.2(3) . . . . ?
C5C C6C C10C C12C -101.7(2) . . . . ?
C1C C6C C10C C12C 76.0(2) . . . . ?
C5C C6C C10C C11C 22.1(3) . . . . ?
C1C C6C C10C C11C -160.2(2) . . . . ?
C6D C1D C2D C3D -0.5(3) . . . . ?
N1D C1D C2D C3D -177.84(19) . . . . ?
C6D C1D C2D C7D -177.6(2) . . . . ?
N1D C1D C2D C7D 5.1(3) . . . . ?
C1D C2D C3D C4D 0.8(3) . . . . ?
C7D C2D C3D C4D 178.0(2) . . . . ?
C2D C3D C4D C5D -0.9(4) . . . . ?
C3D C4D C5D C6D 0.6(4) . . . . ?
C2D C1D C6D C5D 0.3(3) . . . . ?
N1D C1D C6D C5D 177.59(18) . . . . ?
C2D C1D C6D C10D 176.7(2) . . . . ?
N1D C1D C6D C10D -5.9(3) . . . . ?
C4D C5D C6D C1D -0.3(3) . . . . ?
C4D C5D C6D C10D -176.9(2) . . . . ?
C1D C2D C7D C9D 85.2(3) . . . . ?
C3D C2D C7D C9D -91.8(3) . . . . ?
C1D C2D C7D C8D -150.5(2) . . . . ?
C3D C2D C7D C8D 32.5(3) . . . . ?
C1D C6D C10D C11D 143.2(2) . . . . ?
C5D C6D C10D C11D -40.4(3) . . . . ?
C1D C6D C10D C12D -94.2(2) . . . . ?
C5D C6D C10D C12D 82.2(3) . . . . ?
C4S O1S C1S C2S 33.8(8) . . . . ?
O1S C1S C2S C3S -25.8(12) . . . . ?
C1S C2S C3S C4S 10.1(13) . . . . ?
C1S O1S C4S C3S -26.8(6) . . . . ?
C2S C3S C4S O1S 11.3(9) . . . . ?
